data_4323547
loop_
_publ_author_name
'Linfeng Chen'
'F. Albert Cotton'
'William A. Wojtczak'

_publ_section_title
;
 Synthesis and Structural Characterization of Compounds Containing the
 [Zr6Cl18H5]3- Cluster Anion. Determination of the Number of Cluster
 Hydrogen Atoms
;
_journal_name_full 'Inorganic Chemistry'
_journal_page_first 4047
_journal_page_last 4054
_journal_paper_doi 10.1021/ic960173i
_journal_volume 36
_journal_year 1997
_chemical_compound_source
;
reduction of ZrCl4 with HSnBu3 followed by addition of [Ph4P]Cl
;
_chemical_formula_analytical 'not measured'
_chemical_formula_moiety '3(C24 H20 P 1+), H5 Cl18 Zr6 3-,3(C H2 Cl2)'
_chemical_formula_structural '[(C6 H5)4 P]3 [Zr6 Cl18 H5] 3(C H2 Cl2)'
_chemical_formula_sum 'C75 H71 Cl24 P3 Zr6'
_chemical_formula_weight 2463.35
_chemical_melting_point ?
_chemical_name_systematic
; 
 tris(tetraphenylphosphonium) dodecakis-/m-chloro-hexachloro-
 pentahydrido-hexa-zirconium tris(dicloromethane solvate) 
;
_space_group_IT_number 2
_symmetry_cell_setting triclinic
_symmetry_space_group_name_Hall '-P 1'
_symmetry_space_group_name_H-M 'P -1'
_atom_sites_solution_hydrogens 'difmap for cluster hydrogen,geom for other'
_atom_sites_solution_primary direct
_atom_sites_solution_secondary difmap
_audit_creation_method SHELXL
_cell_angle_alpha 95.31(1)
_cell_angle_beta 112.07(2)
_cell_angle_gamma 82.06(2)
_cell_formula_units_Z 2
_cell_length_a 15.993(3)
_cell_length_b 22.237(3)
_cell_length_c 14.670(4)
_cell_measurement_reflns_used 25
_cell_measurement_temperature 293(2)
_cell_measurement_theta_max 35
_cell_measurement_theta_min 23
_cell_volume 4783.9(18)
_computing_cell_refinement 'Enraf-Nonius CAD4 version 5.0'
_computing_data_collection 'Enraf-Nonius CAD4 version 5.0'
_computing_data_reduction 'Enraf-Nonius CAD4 SDP'
_computing_molecular_graphics ORTEP
_computing_structure_refinement 'SHELXL-93 (Sheldrick, 1993)'
_computing_structure_solution 'SHELXS-86 (Sheldrick, 1990)'
_diffrn_ambient_temperature 293(2)
_diffrn_measurement_device 'Enraf-Nonius CAD4'
_diffrn_measurement_method 'omega - theta'
_diffrn_radiation_monochromator graphite
_diffrn_radiation_source 'fine-focus sealed tube'
_diffrn_radiation_type 'Mo K\a'
_diffrn_radiation_wavelength 0.71073
_diffrn_reflns_av_R_equivalents 0.0142
_diffrn_reflns_av_sigmaI/netI 0.0329
_diffrn_reflns_limit_h_max 17
_diffrn_reflns_limit_h_min 0
_diffrn_reflns_limit_k_max 23
_diffrn_reflns_limit_k_min -23
_diffrn_reflns_limit_l_max 14
_diffrn_reflns_limit_l_min -15
_diffrn_reflns_number 13000
_diffrn_reflns_theta_max 22.48
_diffrn_reflns_theta_min 2.18
_diffrn_standards_decay_% 5.3
_diffrn_standards_number 3
_exptl_absorpt_coefficient_mu 1.389
_exptl_absorpt_correction_T_max 0.9987
_exptl_absorpt_correction_T_min 0.8469
_exptl_absorpt_correction_type 'empirical via psi scans'
_exptl_crystal_colour 'dark purple'
_exptl_crystal_density_diffrn 1.710
_exptl_crystal_density_meas ?
_exptl_crystal_description irregular
_exptl_crystal_F_000 2428
_exptl_crystal_size_max 0.45
_exptl_crystal_size_mid 0.42
_exptl_crystal_size_min 0.21
_refine_diff_density_max 0.722
_refine_diff_density_min -0.621
_refine_diff_density_rms 0.084
_refine_ls_extinction_method none
_refine_ls_goodness_of_fit_all 1.070
_refine_ls_goodness_of_fit_obs 1.079
_refine_ls_hydrogen_treatment refall
_refine_ls_matrix_type full
_refine_ls_number_parameters 1035
_refine_ls_number_reflns 12456
_refine_ls_number_restraints 2
_refine_ls_restrained_S_all 1.084
_refine_ls_restrained_S_obs 1.079
_refine_ls_R_factor_all 0.0606
_refine_ls_R_factor_obs 0.0372
_refine_ls_shift/esd_max 0.002
_refine_ls_shift/esd_mean 0.000
_refine_ls_structure_factor_coef Fsqd
_refine_ls_weighting_details 'w=1/[\s^2^(Fo^2^)+(0.0524P)^2^+9.0819P] where P=(Fo^2^+2Fc^2^)/3'
_refine_ls_weighting_scheme calc
_refine_ls_wR_factor_all 0.1118
_refine_ls_wR_factor_obs 0.0963
_reflns_number_observed 9573
_reflns_number_total 12462
_reflns_observed_criterion >2sigma(I)
_cod_data_source_file ic960173i_2.cif
_cod_data_source_block 2a.3CH2Cl2
_cod_depositor_comments
;
The following automatic conversions were performed:

'_chemical_melting_point' value 'not measured' was changed to '?' -
the value is undefined or not given.

Automatic conversion script
Id: cif_fix_values 1715 2011-07-08 13:25:40Z adriana 

The following automatic conversions were performed:

'_exptl_crystal_density_meas' value 'not measured' was changed to '?'
- the value is perceived as not measured.

Automatic conversion script
Id: cif_fix_values 3008 2015-01-20 13:52:24Z robertas 

The following automatic conversions were performed:

'_refine_ls_weighting_scheme' value 'calc
w=1/[\s^2^(Fo^2^)+(0.0524P)^2^+9.0819P] where P=(Fo^2^+2Fc^2^)/3' was
changed to 'calc'. New tag '_refine_ls_weighting_details' was
created. The value of the new tag was set to
'w=1/[\s^2^(Fo^2^)+(0.0524P)^2^+9.0819P] where P=(Fo^2^+2Fc^2^)/3'.

Automatic conversion script
Id: cif_fix_values 3143 2015-03-26 13:38:13Z robertas 
;
_cod_original_cell_volume 4784(2)
_cod_database_code 4323547

loop_
_symmetry_equiv_pos_as_xyz
'x, y, z'
'-x, -y, -z'

loop_
_atom_site_aniso_label
_atom_site_aniso_U_11
_atom_site_aniso_U_22
_atom_site_aniso_U_33
_atom_site_aniso_U_23
_atom_site_aniso_U_13
_atom_site_aniso_U_12
Zr1 0.0415(3) 0.0372(3) 0.0410(3) 0.0019(2) 0.0183(2) -0.0018(2)
Zr2 0.0436(3) 0.0400(3) 0.0446(3) 0.0051(2) 0.0224(3) -0.0046(2)
Zr3 0.0369(3) 0.0444(3) 0.0410(3) 0.0033(2) 0.0141(2) 0.0000(2)
Cl1 0.0419(8) 0.0582(9) 0.0702(10) 0.0072(7) 0.0247(7) -0.0079(7)
Cl2 0.0505(9) 0.0607(9) 0.0499(8) -0.0085(7) 0.0100(7) 0.0007(7)
Cl3 0.0505(9) 0.0525(9) 0.0559(9) -0.0001(7) 0.0172(7) 0.0100(7)
Cl4 0.0676(10) 0.0494(8) 0.0543(8) 0.0022(7) 0.0372(8) -0.0053(7)
Cl5 0.0650(10) 0.0421(8) 0.0618(9) -0.0014(7) 0.0328(8) -0.0125(7)
Cl6 0.0569(9) 0.0592(9) 0.0502(8) 0.0190(7) 0.0170(7) -0.0008(7)
Cl7 0.0441(9) 0.0804(11) 0.0552(9) 0.0004(8) 0.0074(7) 0.0085(8)
Cl8 0.0729(10) 0.0424(8) 0.0559(9) -0.0054(7) 0.0294(8) -0.0020(7)
Cl9 0.0790(11) 0.0574(9) 0.0734(10) 0.0065(8) 0.0467(9) -0.0174(8)
Zr11 0.0337(3) 0.0478(3) 0.0419(3) 0.0095(2) 0.0125(2) -0.0057(2)
Zr12 0.0422(3) 0.0319(3) 0.0504(3) 0.0037(2) 0.0113(3) -0.0041(2)
Zr13 0.0288(3) 0.0436(3) 0.0404(3) 0.0088(2) 0.0067(2) -0.0016(2)
Cl11 0.0503(9) 0.0500(8) 0.0522(8) 0.0021(7) 0.0028(7) -0.0142(7)
Cl12 0.0403(8) 0.0714(10) 0.0453(8) 0.0178(7) 0.0105(6) -0.0031(7)
Cl13 0.0336(8) 0.0874(11) 0.0525(9) 0.0153(8) 0.0137(7) -0.0027(7)
Cl14 0.0624(10) 0.0557(9) 0.0589(9) -0.0006(7) 0.0290(8) 0.0003(7)
Cl15 0.0539(9) 0.0448(8) 0.0681(10) 0.0113(7) 0.0111(8) 0.0092(7)
Cl16 0.0620(10) 0.0514(9) 0.0608(9) 0.0116(7) 0.0175(8) -0.0199(7)
Cl17 0.0347(8) 0.0861(12) 0.0546(9) 0.0191(8) 0.0042(7) 0.0026(7)
Cl18 0.0588(10) 0.0927(12) 0.0546(9) 0.0074(8) 0.0266(8) -0.0245(9)
Cl19 0.0922(13) 0.0364(9) 0.1017(14) -0.0064(9) 0.0250(11) -0.0083(8)
P1 0.0459(9) 0.0462(9) 0.0499(9) -0.0017(7) 0.0174(7) -0.0094(7)
C11 0.051(4) 0.041(3) 0.058(4) -0.003(3) 0.023(3) -0.008(3)
C12 0.059(4) 0.057(4) 0.059(4) -0.007(3) 0.019(3) -0.006(3)
C13 0.085(5) 0.067(5) 0.082(5) -0.002(4) 0.045(5) 0.000(4)
C14 0.082(6) 0.075(5) 0.111(7) 0.010(5) 0.055(5) 0.010(4)
C15 0.061(5) 0.095(6) 0.098(6) 0.023(5) 0.026(4) 0.030(4)
C16 0.064(5) 0.070(5) 0.066(4) 0.007(4) 0.021(4) 0.011(4)
C21 0.043(3) 0.050(3) 0.043(3) 0.000(3) 0.017(3) -0.001(3)
C22 0.052(4) 0.053(4) 0.055(4) 0.007(3) 0.016(3) 0.002(3)
C23 0.066(5) 0.055(4) 0.064(4) -0.002(3) 0.031(4) -0.005(3)
C24 0.087(6) 0.070(5) 0.063(4) 0.017(4) 0.028(4) 0.007(4)
C25 0.043(4) 0.112(6) 0.084(5) 0.029(5) 0.009(4) 0.006(4)
C26 0.054(4) 0.091(5) 0.073(5) 0.023(4) 0.015(4) -0.014(4)
C31 0.050(3) 0.046(3) 0.051(3) -0.002(3) 0.020(3) -0.005(3)
C32 0.087(5) 0.055(4) 0.046(4) 0.003(3) 0.022(3) -0.024(4)
C33 0.094(5) 0.054(4) 0.062(4) -0.001(3) 0.030(4) -0.016(4)
C34 0.088(5) 0.061(4) 0.054(4) -0.001(3) 0.021(4) 0.001(4)
C35 0.093(5) 0.070(5) 0.063(5) 0.013(4) 0.042(4) -0.011(4)
C36 0.078(5) 0.054(4) 0.061(4) 0.004(3) 0.033(4) -0.018(3)
C41 0.048(4) 0.055(4) 0.060(4) -0.001(3) 0.015(3) -0.013(3)
C42 0.077(5) 0.074(5) 0.062(4) -0.003(4) 0.025(4) -0.028(4)
C43 0.105(7) 0.087(6) 0.067(5) -0.007(4) 0.020(5) -0.057(5)
C44 0.060(5) 0.109(7) 0.099(6) 0.018(5) 0.020(5) -0.041(5)
C45 0.062(5) 0.100(7) 0.143(8) -0.007(6) 0.047(5) -0.027(5)
C46 0.071(5) 0.073(5) 0.107(6) -0.016(4) 0.046(5) -0.019(4)
P2 0.0593(10) 0.0475(9) 0.0473(9) 0.0035(7) 0.0260(8) -0.0027(7)
C51 0.063(4) 0.040(3) 0.043(3) 0.001(3) 0.022(3) 0.001(3)
C52 0.086(5) 0.057(4) 0.046(4) 0.003(3) 0.029(4) 0.002(4)
C53 0.079(5) 0.073(5) 0.051(4) 0.014(3) 0.011(4) 0.013(4)
C54 0.062(5) 0.085(5) 0.071(5) -0.001(4) 0.009(4) 0.001(4)
C55 0.063(5) 0.082(5) 0.065(4) 0.001(4) 0.024(4) -0.010(4)
C56 0.059(4) 0.053(4) 0.050(4) 0.007(3) 0.018(3) -0.007(3)
C61 0.062(4) 0.048(3) 0.049(4) 0.007(3) 0.030(3) -0.004(3)
C62 0.073(5) 0.063(5) 0.073(5) 0.002(4) 0.018(4) 0.004(4)
C63 0.095(6) 0.051(5) 0.090(6) 0.012(4) 0.020(5) 0.012(4)
C64 0.092(6) 0.047(4) 0.094(6) 0.003(4) 0.037(5) -0.001(4)
C65 0.121(7) 0.053(5) 0.071(5) 0.002(4) 0.011(5) -0.009(4)
C66 0.103(6) 0.051(4) 0.063(5) 0.014(3) 0.011(4) 0.003(4)
C71 0.052(4) 0.056(4) 0.052(4) 0.001(3) 0.022(3) -0.006(3)
C72 0.059(5) 0.107(6) 0.069(5) -0.010(4) 0.029(4) -0.011(4)
C73 0.045(4) 0.142(8) 0.089(6) -0.012(5) 0.014(4) -0.009(5)
C74 0.074(6) 0.148(8) 0.068(5) 0.006(5) 0.015(5) -0.017(5)
C75 0.071(5) 0.138(8) 0.058(5) -0.009(5) 0.024(4) -0.018(5)
C76 0.045(4) 0.099(5) 0.055(4) 0.001(4) 0.021(3) -0.003(4)
C81 0.068(4) 0.046(4) 0.058(4) 0.005(3) 0.034(3) -0.006(3)
C82 0.106(6) 0.059(4) 0.085(5) -0.001(4) 0.067(5) -0.015(4)
C83 0.132(8) 0.092(6) 0.099(6) -0.002(5) 0.084(6) -0.013(5)
C84 0.127(8) 0.079(6) 0.128(8) 0.006(5) 0.092(7) -0.022(5)
C85 0.123(7) 0.059(5) 0.128(7) 0.007(5) 0.063(6) -0.026(5)
C86 0.111(6) 0.068(5) 0.090(5) -0.006(4) 0.060(5) -0.019(4)
P3 0.0425(9) 0.0504(9) 0.0533(9) 0.0088(7) 0.0195(7) -0.0016(7)
C91 0.042(3) 0.050(3) 0.047(3) 0.006(3) 0.019(3) -0.006(3)
C92 0.055(4) 0.078(5) 0.049(4) -0.002(3) 0.016(3) -0.011(3)
C93 0.033(4) 0.088(5) 0.075(5) 0.022(4) 0.006(3) -0.006(3)
C94 0.055(4) 0.066(5) 0.101(6) 0.003(4) 0.040(4) 0.004(3)
C95 0.063(5) 0.064(4) 0.093(5) -0.015(4) 0.037(4) -0.010(4)
C96 0.045(4) 0.067(4) 0.067(4) -0.007(3) 0.022(3) -0.012(3)
C101 0.050(4) 0.053(4) 0.050(3) 0.008(3) 0.021(3) -0.004(3)
C102 0.048(4) 0.065(4) 0.069(4) 0.003(3) 0.021(3) -0.004(3)
C103 0.063(4) 0.056(4) 0.084(5) 0.005(4) 0.025(4) -0.008(3)
C104 0.082(5) 0.053(4) 0.074(5) -0.005(3) 0.027(4) 0.002(4)
C105 0.081(5) 0.062(5) 0.097(6) -0.008(4) 0.053(5) -0.004(4)
C106 0.059(4) 0.061(4) 0.084(5) 0.009(4) 0.040(4) -0.001(3)
C111 0.036(3) 0.062(4) 0.055(4) 0.016(3) 0.014(3) 0.002(3)
C112 0.051(4) 0.061(4) 0.075(5) 0.019(4) 0.008(4) -0.013(3)
C113 0.062(5) 0.080(5) 0.070(5) 0.000(4) -0.001(4) -0.018(4)
C114 0.066(5) 0.109(7) 0.058(4) 0.029(5) 0.007(4) 0.004(5)
C115 0.081(5) 0.079(5) 0.067(5) 0.025(4) 0.016(4) -0.010(4)
C116 0.063(4) 0.067(4) 0.068(5) 0.016(4) 0.019(4) -0.007(3)
C121 0.050(4) 0.051(4) 0.068(4) 0.007(3) 0.030(3) -0.006(3)
C122 0.059(5) 0.087(5) 0.117(6) 0.050(5) 0.045(5) 0.017(4)
C123 0.084(6) 0.101(6) 0.169(9) 0.045(7) 0.087(6) 0.011(5)
C124 0.108(7) 0.087(6) 0.131(8) 0.047(6) 0.070(6) 0.002(5)
C125 0.094(6) 0.079(5) 0.089(6) 0.039(4) 0.047(5) 0.007(4)
C126 0.059(4) 0.064(4) 0.070(4) 0.017(4) 0.027(4) 0.003(3)
C1 0.061(6) 0.136(11) 0.334(20) -0.023(12) 0.009(9) -0.004(7)
Cl1A 0.113(2) 0.180(3) 0.229(4) 0.010(3) 0.078(3) -0.007(2)
Cl1B 0.113(3) 0.189(4) 0.427(8) 0.078(5) 0.086(4) -0.017(3)
C2 0.274(25) 0.393(32) 0.123(13) -0.076(16) 0.020(15) -0.166(23)
Cl2A 0.165(7) 0.124(5) 0.196(7) -0.029(4) 0.011(5) 0.004(4)
Cl2B 0.335(9) 0.272(7) 0.226(7) -0.022(5) 0.145(6) 0.007(6)
Cl2C 0.364(20) 0.148(8) 0.288(17) 0.044(9) 0.145(15) -0.011(9)
Cl3A 0.255(13) 0.123(6) 0.202(9) 0.074(6) 0.039(8) 0.030(7)
Cl3B 0.620(38) 0.106(6) 0.515(28) 0.097(11) 0.398(29) 0.098(12)
Cl4A 0.177(9) 0.254(14) 0.429(21) -0.259(15) -0.018(11) 0.038(9)
Cl4B 0.738(62) 0.195(16) 0.223(15) -0.009(12) 0.041(25) -0.124(26)

loop_
_atom_site_label
_atom_site_type_symbol
_atom_site_fract_x
_atom_site_fract_y
_atom_site_fract_z
_atom_site_U_iso_or_equiv
_atom_site_thermal_displace_type
_atom_site_occupancy
_atom_site_calc_flag
_atom_site_refinement_flags
_atom_site_disorder_group
Zr1 Zr 0.48339(3) 0.08813(2) 0.60295(4) 0.03927(14) Uani 1 d . .
Zr2 Zr 0.43735(4) -0.05812(2) 0.58362(4) 0.04072(14) Uani 1 d . .
Zr3 Zr 0.65029(3) -0.02814(2) 0.61744(4) 0.04120(15) Uani 1 d . .
Cl1 Cl 0.27320(10) -0.02957(7) 0.46669(12) 0.0550(4) Uani 1 d . .
Cl2 Cl 0.64255(10) 0.06478(7) 0.73337(11) 0.0576(4) Uani 1 d . .
Cl3 Cl 0.32392(10) 0.12483(7) 0.48271(11) 0.0554(4) Uani 1 d . .
Cl4 Cl 0.41735(11) 0.03135(6) 0.69982(11) 0.0529(4) Uani 1 d . .
Cl5 Cl 0.54841(11) 0.15590(6) 0.52041(11) 0.0531(4) Uani 1 d . .
Cl6 Cl 0.59211(10) -0.09023(7) 0.71490(11) 0.0557(4) Uani 1 d . .
Cl7 Cl 0.80507(10) -0.05638(8) 0.73880(11) 0.0648(4) Uani 1 d . .
Cl8 Cl 0.46309(11) 0.17808(6) 0.70987(11) 0.0563(4) Uani 1 d . .
Cl9 Cl 0.37463(12) -0.12084(7) 0.66721(12) 0.0632(4) Uani 1 d . .
Zr11 Zr 0.93263(3) 0.48469(2) 0.11692(4) 0.04093(15) Uani 1 d . .
Zr12 Zr 1.00708(4) 0.60505(2) 0.05499(4) 0.04307(15) Uani 1 d . .
Zr13 Zr 1.14904(3) 0.47393(2) 0.12119(4) 0.03915(14) Uani 1 d . .
Cl11 Cl 1.16515(10) 0.58377(7) 0.18667(11) 0.0547(4) Uani 1 d . .
Cl12 Cl 1.08698(9) 0.45633(7) 0.25324(10) 0.0532(4) Uani 1 d . .
Cl13 Cl 0.76980(9) 0.51008(8) -0.00520(11) 0.0580(4) Uani 1 d . .
Cl14 Cl 0.93949(11) 0.59508(7) 0.18445(11) 0.0579(4) Uani 1 d . .
Cl15 Cl 0.84857(10) 0.63955(7) -0.06941(12) 0.0599(4) Uani 1 d . .
Cl16 Cl 0.92230(11) 0.37168(7) 0.06792(11) 0.0575(4) Uani 1 d . .
Cl17 Cl 1.30309(10) 0.44993(8) 0.24775(11) 0.0620(4) Uani 1 d . .
Cl18 Cl 0.86057(11) 0.47097(8) 0.23602(11) 0.0651(4) Uani 1 d . .
Cl19 Cl 1.01961(14) 0.71273(7) 0.11304(15) 0.0804(5) Uani 1 d . .
P1 P 0.80311(10) 0.31835(7) 0.44612(11) 0.0472(4) Uani 1 d . .
C11 C 0.7105(4) 0.3628(2) 0.4690(4) 0.0493(14) Uani 1 d . .
C12 C 0.7147(4) 0.3737(3) 0.5652(5) 0.060(2) Uani 1 d . .
H12A H 0.7664(4) 0.3589(3) 0.6168(5) 0.072 Uiso 1 calc R .
C13 C 0.6434(5) 0.4060(3) 0.5848(6) 0.074(2) Uani 1 d . .
H13A H 0.6473(5) 0.4144(3) 0.6495(6) 0.089 Uiso 1 calc R .
C14 C 0.5673(6) 0.4255(3) 0.5088(7) 0.085(2) Uani 1 d . .
H14A H 0.5178(6) 0.4458(3) 0.5219(7) 0.102 Uiso 1 calc R .
C15 C 0.5616(5) 0.4160(4) 0.4136(6) 0.088(2) Uani 1 d . .
H15 H 0.5093(5) 0.4308(4) 0.3626(6) 0.106 Uiso 1 calc R .
C16 C 0.6340(5) 0.3843(3) 0.3927(5) 0.069(2) Uani 1 d . .
H16 H 0.6307(5) 0.3778(3) 0.3279(5) 0.083 Uiso 1 calc R .
C21 C 0.8362(4) 0.2546(3) 0.5230(4) 0.0457(14) Uani 1 d . .
C22 C 0.7711(4) 0.2254(3) 0.5365(4) 0.055(2) Uani 1 d . .
H22 H 0.7100(4) 0.2396(3) 0.5060(4) 0.066 Uiso 1 calc R .
C23 C 0.7948(5) 0.1761(3) 0.5939(5) 0.060(2) Uani 1 d . .
H23 H 0.7504(5) 0.1570(3) 0.6026(5) 0.072 Uiso 1 calc R .
C24 C 0.8842(5) 0.1553(3) 0.6383(5) 0.074(2) Uani 1 d . .
H24 H 0.9009(5) 0.1212(3) 0.6761(5) 0.088 Uiso 1 calc R .
C25 C 0.9497(5) 0.1846(4) 0.6274(6) 0.084(2) Uani 1 d . .
H25 H 1.0108(5) 0.1710(4) 0.6589(6) 0.101 Uiso 1 calc R .
C26 C 0.9249(5) 0.2337(3) 0.5703(5) 0.073(2) Uani 1 d . .
H26 H 0.9697(5) 0.2535(3) 0.5634(5) 0.087 Uiso 1 calc R .
C31 C 0.7675(4) 0.2926(3) 0.3187(4) 0.0486(14) Uani 1 d . .
C32 C 0.7264(5) 0.2393(3) 0.2878(4) 0.062(2) Uani 1 d . .
H32 H 0.7193(5) 0.2160(3) 0.3333(4) 0.074 Uiso 1 calc R .
C33 C 0.6965(5) 0.2212(3) 0.1902(5) 0.069(2) Uani 1 d . .
H33 H 0.6688(5) 0.1857(3) 0.1696(5) 0.083 Uiso 1 calc R .
C34 C 0.7068(5) 0.2549(3) 0.1229(5) 0.070(2) Uani 1 d . .
H34 H 0.6866(5) 0.2422(3) 0.0567(5) 0.084 Uiso 1 calc R .
C35 C 0.7476(5) 0.3079(3) 0.1533(5) 0.071(2) Uani 1 d . .
H35 H 0.7549(5) 0.3306(3) 0.1071(5) 0.085 Uiso 1 calc R .
C36 C 0.7773(5) 0.3275(3) 0.2498(5) 0.061(2) Uani 1 d . .
H36 H 0.8037(5) 0.3636(3) 0.2695(5) 0.074 Uiso 1 calc R .
C41 C 0.8974(4) 0.3600(3) 0.4731(5) 0.055(2) Uani 1 d . .
C42 C 0.9083(5) 0.4109(3) 0.5376(5) 0.069(2) Uani 1 d . .
H42 H 0.8633(5) 0.4263(3) 0.5619(5) 0.083 Uiso 1 calc R .
C43 C 0.9870(6) 0.4379(4) 0.5645(5) 0.086(2) Uani 1 d . .
H43 H 0.9955(6) 0.4715(4) 0.6085(5) 0.103 Uiso 1 calc R .
C44 C 1.0517(5) 0.4169(4) 0.5286(7) 0.088(2) Uani 1 d . .
H44 H 1.1044(5) 0.4359(4) 0.5481(7) 0.106 Uiso 1 calc R .
C45 C 1.0414(5) 0.3685(4) 0.4647(7) 0.098(3) Uani 1 d . .
H45 H 1.0861(5) 0.3547(4) 0.4392(7) 0.118 Uiso 1 calc R .
C46 C 0.9648(5) 0.3397(3) 0.4373(6) 0.080(2) Uani 1 d . .
H46 H 0.9583(5) 0.3060(3) 0.3938(6) 0.096 Uiso 1 calc R .
P2 P 0.80385(11) 0.03204(7) 0.09594(11) 0.0497(4) Uani 1 d . .
C51 C 0.6853(4) 0.0589(2) 0.0612(4) 0.0485(14) Uani 1 d . .
C52 C 0.6439(5) 0.0997(3) -0.0130(4) 0.063(2) Uani 1 d . .
H52 H 0.6775(5) 0.1146(3) -0.0439(4) 0.075 Uiso 1 calc R .
C53 C 0.5522(5) 0.1178(3) -0.0401(5) 0.073(2) Uani 1 d . .
H53 H 0.5232(5) 0.1438(3) -0.0916(5) 0.088 Uiso 1 calc R .
C54 C 0.5032(5) 0.0979(4) 0.0078(6) 0.079(2) Uani 1 d . .
H54 H 0.4420(5) 0.1119(4) -0.0095(6) 0.094 Uiso 1 calc R .
C55 C 0.5436(5) 0.0579(3) 0.0805(5) 0.070(2) Uani 1 d . .
H55 H 0.5098(5) 0.0444(3) 0.1125(5) 0.084 Uiso 1 calc R .
C56 C 0.6345(4) 0.0373(3) 0.1069(4) 0.054(2) Uani 1 d . .
H56 H 0.6616(4) 0.0089(3) 0.1552(4) 0.065 Uiso 1 calc R .
C61 C 0.8115(4) -0.0472(3) 0.0645(4) 0.0500(15) Uani 1 d . .
C62 C 0.8729(5) -0.0889(3) 0.1306(5) 0.074(2) Uani 1 d . .
H62 H 0.9103(5) -0.0753(3) 0.1926(5) 0.088 Uiso 1 calc R .
C63 C 0.8779(6) -0.1498(3) 0.1038(6) 0.084(2) Uani 1 d . .
H63 H 0.9179(6) -0.1775(3) 0.1481(6) 0.101 Uiso 1 calc R .
C64 C 0.8246(5) -0.1696(3) 0.0126(6) 0.077(2) Uani 1 d . .
H64 H 0.8303(5) -0.2107(3) -0.0059(6) 0.093 Uiso 1 calc R .
C65 C 0.7629(6) -0.1299(3) -0.0519(6) 0.089(3) Uani 1 d . .
H65 H 0.7253(6) -0.1439(3) -0.1135(6) 0.106 Uiso 1 calc R .
C66 C 0.7566(5) -0.0691(3) -0.0251(5) 0.079(2) Uani 1 d . .
H66 H 0.7141(5) -0.0422(3) -0.0690(5) 0.094 Uiso 1 calc R .
C71 C 0.8665(4) 0.0460(3) 0.2243(4) 0.0526(15) Uani 1 d . .
C72 C 0.9601(5) 0.0383(4) 0.2562(5) 0.078(2) Uani 1 d . .
H72 H 0.9886(5) 0.0275(4) 0.2113(5) 0.093 Uiso 1 calc R .
C73 C 1.0116(5) 0.0467(4) 0.3554(6) 0.097(3) Uani 1 d . .
H73 H 1.0746(5) 0.0401(4) 0.3776(6) 0.116 Uiso 1 calc R .
C74 C 0.9686(6) 0.0648(5) 0.4214(6) 0.099(3) Uani 1 d . .
H74 H 1.0028(6) 0.0713(5) 0.4879(6) 0.119 Uiso 1 calc R .
C75 C 0.8763(5) 0.0732(4) 0.3887(5) 0.089(2) Uani 1 d . .
H75 H 0.8475(5) 0.0848(4) 0.4332(5) 0.107 Uiso 1 calc R .
C76 C 0.8256(4) 0.0647(3) 0.2912(5) 0.067(2) Uani 1 d . .
H76 H 0.7627(4) 0.0717(3) 0.2697(5) 0.080 Uiso 1 calc R .
C81 C 0.8501(4) 0.0718(3) 0.0296(4) 0.054(2) Uani 1 d . .
C82 C 0.8639(5) 0.0473(3) -0.0539(5) 0.074(2) Uani 1 d . .
H82 H 0.8542(5) 0.0071(3) -0.0742(5) 0.089 Uiso 1 calc R .
C83 C 0.8921(6) 0.0822(4) -0.1077(6) 0.096(3) Uani 1 d . .
H83 H 0.8998(6) 0.0657(4) -0.1650(6) 0.115 Uiso 1 calc R .
C84 C 0.9087(6) 0.1400(4) -0.0777(7) 0.097(3) Uani 1 d . .
H84 H 0.9289(6) 0.1627(4) -0.1140(7) 0.116 Uiso 1 calc R .
C85 C 0.8964(6) 0.1657(4) 0.0045(7) 0.097(3) Uani 1 d . .
H85 H 0.9075(6) 0.2057(4) 0.0240(7) 0.116 Uiso 1 calc R .
C86 C 0.8668(6) 0.1314(3) 0.0599(6) 0.083(2) Uani 1 d . .
H86 H 0.8584(6) 0.1485(3) 0.1165(6) 0.099 Uiso 1 calc R .
P3 P 0.44476(10) 0.37809(7) 0.77383(11) 0.0481(4) Uani 1 d . .
C91 C 0.5550(4) 0.3421(3) 0.7828(4) 0.0453(14) Uani 1 d . .
C92 C 0.6312(4) 0.3509(3) 0.8674(5) 0.062(2) Uani 1 d . .
H92 H 0.6261(4) 0.3773(3) 0.9184(5) 0.074 Uiso 1 calc R .
C93 C 0.7141(4) 0.3198(3) 0.8746(5) 0.069(2) Uani 1 d . .
H93 H 0.7649(4) 0.3255(3) 0.9309(5) 0.082 Uiso 1 calc R .
C94 C 0.7227(5) 0.2811(3) 0.8011(6) 0.072(2) Uani 1 d . .
H94 H 0.7789(5) 0.2603(3) 0.8072(6) 0.086 Uiso 1 calc R .
C95 C 0.6492(5) 0.2729(3) 0.7187(6) 0.071(2) Uani 1 d . .
H95 H 0.6552(5) 0.2462(3) 0.6683(6) 0.086 Uiso 1 calc R .
C96 C 0.5654(4) 0.3037(3) 0.7086(5) 0.059(2) Uani 1 d . .
H96 H 0.5157(4) 0.2983(3) 0.6509(5) 0.071 Uiso 1 calc R .
C101 C 0.4526(4) 0.4548(3) 0.8225(4) 0.0502(14) Uani 1 d . .
C102 C 0.5196(4) 0.4875(3) 0.8207(5) 0.061(2) Uani 1 d . .
H102 H 0.5635(4) 0.4687(3) 0.7969(5) 0.073 Uiso 1 calc R .
C103 C 0.5217(5) 0.5471(3) 0.8535(5) 0.068(2) Uani 1 d . .
H103 H 0.5665(5) 0.5690(3) 0.8517(5) 0.081 Uiso 1 calc R .
C104 C 0.4565(5) 0.5743(3) 0.8892(5) 0.072(2) Uani 1 d . .
H104 H 0.4577(5) 0.6148(3) 0.9119(5) 0.086 Uiso 1 calc R .
C105 C 0.3906(5) 0.5424(3) 0.8915(6) 0.075(2) Uani 1 d . .
H105 H 0.3463(5) 0.5613(3) 0.9145(6) 0.091 Uiso 1 calc R .
C106 C 0.3892(4) 0.4830(3) 0.8603(5) 0.064(2) Uani 1 d . .
H106 H 0.3453(4) 0.4611(3) 0.8644(5) 0.077 Uiso 1 calc R .
C111 C 0.3700(4) 0.3779(3) 0.6474(4) 0.0518(15) Uani 1 d . .
C112 C 0.3376(4) 0.3244(3) 0.6017(5) 0.065(2) Uani 1 d . .
H112 H 0.3488(4) 0.2900(3) 0.6379(5) 0.078 Uiso 1 calc R .
C113 C 0.2880(5) 0.3221(4) 0.5011(5) 0.078(2) Uani 1 d . .
H113 H 0.2663(5) 0.2861(4) 0.4695(5) 0.093 Uiso 1 calc R .
C114 C 0.2713(5) 0.3732(4) 0.4486(5) 0.082(2) Uani 1 d . .
H114 H 0.2391(5) 0.3714(4) 0.3811(5) 0.098 Uiso 1 calc R .
C115 C 0.3015(5) 0.4265(4) 0.4945(5) 0.077(2) Uani 1 d . .
H115 H 0.2881(5) 0.4612(4) 0.4583(5) 0.093 Uiso 1 calc R .
C116 C 0.3517(4) 0.4295(3) 0.5943(5) 0.067(2) Uani 1 d . .
H116 H 0.3730(4) 0.4657(3) 0.6254(5) 0.080 Uiso 1 calc R .
C121 C 0.4016(4) 0.3360(3) 0.8410(5) 0.054(2) Uani 1 d . .
C122 C 0.3105(5) 0.3444(3) 0.8271(6) 0.083(2) Uani 1 d . .
H122 H 0.2703(5) 0.3702(3) 0.7796(6) 0.100 Uiso 1 calc R .
C123 C 0.2795(6) 0.3141(4) 0.8847(8) 0.105(3) Uani 1 d . .
H123 H 0.2179(6) 0.3182(4) 0.8737(8) 0.126 Uiso 1 calc R .
C124 C 0.3390(6) 0.2784(4) 0.9570(7) 0.099(3) Uani 1 d . .
H124 H 0.3179(6) 0.2598(4) 0.9972(7) 0.119 Uiso 1 calc R .
C125 C 0.4285(6) 0.2696(3) 0.9715(6) 0.083(2) Uani 1 d . .
H125 H 0.4685(6) 0.2446(3) 1.0204(6) 0.099 Uiso 1 calc R .
C126 C 0.4593(5) 0.2980(3) 0.9130(5) 0.064(2) Uani 1 d . .
H126 H 0.5206(5) 0.2915(3) 0.9222(5) 0.076 Uiso 1 calc R .
C1 C 0.2372(7) 0.1576(6) 0.7046(13) 0.199(7) Uani 1 d . .
Cl1A Cl 0.1839(2) 0.0957(2) 0.6518(3) 0.1706(14) Uani 1 d . .
Cl1B Cl 0.1736(3) 0.2241(2) 0.6321(5) 0.243(3) Uani 1 d . .
C2 C 0.4184(16) 0.2640(12) 0.3102(14) 0.272(13) Uani 1 d . .
Cl2A Cl 0.3167(5) 0.2564(3) 0.2524(5) 0.182(4) Uani 0.602(10) d P .
Cl2B Cl 0.4681(5) 0.2777(3) 0.2262(5) 0.272(4) Uani 0.928(12) d P .
Cl2C Cl 0.4744(11) 0.2917(5) 0.4013(11) 0.259(9) Uani 0.469(12) d P .
C3 C 0.0926(22) 0.2051(12) 0.3040(27) 0.152(12) Uiso 0.50(2) d PD .
Cl3A Cl 0.0753(10) 0.2679(5) 0.2362(10) 0.207(6) Uani 0.50(2) d PD .
Cl3B Cl 1.0502(22) 0.1920(5) 0.3495(18) 0.366(15) Uani 0.50(2) d P .
C4 C 0.0856(31) 0.2011(21) 0.2444(37) 0.215(18) Uiso 0.50(2) d P .
Cl4A Cl -0.0167(8) 0.2097(8) 0.2839(15) 0.349(14) Uani 0.50(2) d P .
Cl4B Cl 0.1595(29) 0.2468(9) 0.2572(13) 0.419(21) Uani 0.50(2) d P .

loop_
_atom_type_symbol
_atom_type_description
_atom_type_scat_dispersion_real
_atom_type_scat_dispersion_imag
_atom_type_scat_source
C C 0.0033 0.0016 'International Tables Vol C Tables 4.2.6.8 and 6.1.1.4'
H H 0.0000 0.0000 'International Tables Vol C Tables 4.2.6.8 and 6.1.1.4'
Zr Zr -2.9673 0.5597 'International Tables Vol C Tables 4.2.6.8 and 6.1.1.4'
Cl Cl 0.1484 0.1585 'International Tables Vol C Tables 4.2.6.8 and 6.1.1.4'
P P 0.1023 0.0942 'International Tables Vol C Tables 4.2.6.8 and 6.1.1.4'
H H 0.0000 0.0000 'International Tables Vol C Tables 4.2.6.8 and 6.1.1.4'

loop_
_geom_angle_atom_site_label_1
_geom_angle_atom_site_label_2
_geom_angle_atom_site_label_3
_geom_angle
_geom_angle_site_symmetry_1
_geom_angle_site_symmetry_3
_geom_angle_publ_flag
Cl8 Zr1 Cl5 87.81(5) . . ?
Cl8 Zr1 Cl4 85.25(5) . . ?
Cl5 Zr1 Cl4 173.05(5) . . ?
Cl8 Zr1 Cl2 87.14(6) . . ?
Cl5 Zr1 Cl2 89.22(6) . . ?
Cl4 Zr1 Cl2 89.92(6) . . ?
Cl8 Zr1 Cl3 85.98(6) . . ?
Cl5 Zr1 Cl3 88.55(6) . . ?
Cl4 Zr1 Cl3 91.48(6) . . ?
Cl2 Zr1 Cl3 172.84(5) . . ?
Cl8 Zr1 Zr2 133.77(4) . . ?
Cl5 Zr1 Zr2 138.41(4) . . ?
Cl4 Zr1 Zr2 48.53(4) . . ?
Cl2 Zr1 Zr2 93.01(4) . . ?
Cl3 Zr1 Zr2 93.17(4) . . ?
Cl8 Zr1 Zr2 136.46(4) . 2_656 ?
Cl5 Zr1 Zr2 48.65(4) . 2_656 ?
Cl4 Zr1 Zr2 138.29(4) . 2_656 ?
Cl2 Zr1 Zr2 91.95(4) . 2_656 ?
Cl3 Zr1 Zr2 91.68(4) . 2_656 ?
Zr2 Zr1 Zr2 89.76(2) . 2_656 y
Cl8 Zr1 Zr3 134.31(4) . 2_656 ?
Cl5 Zr1 Zr3 92.40(4) . 2_656 ?
Cl4 Zr1 Zr3 92.81(4) . 2_656 ?
Cl2 Zr1 Zr3 138.54(4) . 2_656 ?
Cl3 Zr1 Zr3 48.39(4) . 2_656 ?
Zr2 Zr1 Zr3 59.92(2) . 2_656 y
Zr2 Zr1 Zr3 59.99(2) 2_656 2_656 y
Cl9 Zr2 Cl6 86.25(6) . . ?
Cl9 Zr2 Cl4 88.13(5) . . ?
Cl6 Zr2 Cl4 88.36(6) . . ?
Cl9 Zr2 Cl1 87.00(6) . . ?
Cl6 Zr2 Cl1 172.81(5) . . ?
Cl4 Zr2 Cl1 88.96(6) . . ?
Cl9 Zr2 Cl5 84.94(5) . 2_656 ?
Cl6 Zr2 Cl5 90.42(6) . 2_656 ?
Cl4 Zr2 Cl5 173.03(5) . 2_656 ?
Cl1 Zr2 Cl5 91.44(6) . 2_656 ?
Cl9 Zr2 Zr1 136.58(4) . . ?
Cl6 Zr2 Zr1 91.79(4) . . ?
Cl4 Zr2 Zr1 48.46(3) . . ?
Cl1 Zr2 Zr1 91.42(4) . . ?
Cl5 Zr2 Zr1 138.47(4) 2_656 . ?
Cl9 Zr2 Zr3 135.21(5) . 2_656 ?
Cl6 Zr2 Zr3 138.54(4) . 2_656 ?
Cl4 Zr2 Zr3 92.96(4) . 2_656 ?
Cl1 Zr2 Zr3 48.30(4) . 2_656 ?
Cl5 Zr2 Zr3 92.50(4) 2_656 2_656 ?
Zr1 Zr2 Zr3 60.18(2) . 2_656 y
Cl9 Zr2 Zr1 133.17(4) . 2_656 ?
Cl6 Zr2 Zr1 92.93(4) . 2_656 ?
Cl4 Zr2 Zr1 138.69(4) . 2_656 ?
Cl1 Zr2 Zr1 93.48(4) . 2_656 ?
Cl5 Zr2 Zr1 48.23(4) 2_656 2_656 ?
Zr1 Zr2 Zr1 90.24(2) . 2_656 y
Zr3 Zr2 Zr1 60.18(2) 2_656 2_656 y
Cl7 Zr3 Cl1 86.34(6) . 2_656 ?
Cl7 Zr3 Cl6 87.10(6) . . ?
Cl1 Zr3 Cl6 173.41(5) 2_656 . ?
Cl7 Zr3 Cl3 86.91(6) . 2_656 ?
Cl1 Zr3 Cl3 89.44(5) 2_656 2_656 ?
Cl6 Zr3 Cl3 89.61(6) . 2_656 ?
Cl7 Zr3 Cl2 86.40(6) . . ?
Cl1 Zr3 Cl2 90.67(6) 2_656 . ?
Cl6 Zr3 Cl2 89.51(6) . . ?
Cl3 Zr3 Cl2 173.28(5) 2_656 . ?
Cl7 Zr3 Zr2 134.94(5) . 2_656 ?
Cl1 Zr3 Zr2 48.62(4) 2_656 2_656 ?
Cl6 Zr3 Zr2 137.95(4) . 2_656 ?
Cl3 Zr3 Zr2 93.20(4) 2_656 2_656 ?
Cl2 Zr3 Zr2 91.91(4) . 2_656 ?
Cl7 Zr3 Zr2 135.33(5) . . ?
Cl1 Zr3 Zr2 138.31(4) 2_656 . ?
Cl6 Zr3 Zr2 48.24(4) . . ?
Cl3 Zr3 Zr2 91.71(4) 2_656 . ?
Cl2 Zr3 Zr2 92.67(4) . . ?
Zr2 Zr3 Zr2 89.72(3) 2_656 . y
Cl7 Zr3 Zr1 135.36(4) . 2_656 ?
Cl1 Zr3 Zr1 91.42(4) 2_656 2_656 ?
Cl6 Zr3 Zr1 92.83(4) . 2_656 ?
Cl3 Zr3 Zr1 48.46(4) 2_656 2_656 ?
Cl2 Zr3 Zr1 138.24(4) . 2_656 ?
Zr2 Zr3 Zr1 59.89(2) 2_656 2_656 y
Zr2 Zr3 Zr1 59.96(2) . 2_656 y
Zr3 Cl1 Zr2 83.08(5) 2_656 . y
Zr1 Cl2 Zr3 83.20(5) . . y
Zr3 Cl3 Zr1 83.15(5) 2_656 . y
Zr1 Cl4 Zr2 83.01(5) . . y
Zr1 Cl5 Zr2 83.12(5) . 2_656 y
Zr2 Cl6 Zr3 83.49(5) . . y
Cl18 Zr11 Cl16 87.38(6) . . ?
Cl18 Zr11 Cl14 85.97(6) . . ?
Cl16 Zr11 Cl14 173.08(5) . . ?
Cl18 Zr11 Cl12 87.82(6) . . ?
Cl16 Zr11 Cl12 89.03(6) . . ?
Cl14 Zr11 Cl12 88.83(6) . . ?
Cl18 Zr11 Cl13 85.41(6) . . ?
Cl16 Zr11 Cl13 90.03(6) . . ?
Cl14 Zr11 Cl13 91.32(6) . . ?
Cl12 Zr11 Cl13 173.21(5) . . ?
Cl18 Zr11 Zr12 134.15(5) . . ?
Cl16 Zr11 Zr12 138.48(4) . . ?
Cl14 Zr11 Zr12 48.22(4) . . ?
Cl12 Zr11 Zr12 92.34(4) . . ?
Cl13 Zr11 Zr12 92.82(4) . . ?
Cl18 Zr11 Zr13 133.93(5) . 2_765 ?
Cl16 Zr11 Zr13 93.11(4) . 2_765 ?
Cl14 Zr11 Zr13 92.86(4) . 2_765 ?
Cl12 Zr11 Zr13 138.24(4) . 2_765 ?
Cl13 Zr11 Zr13 48.54(4) . 2_765 ?
Zr12 Zr11 Zr13 59.86(2) . 2_765 y
Cl18 Zr11 Zr12 136.03(5) . 2_765 ?
Cl16 Zr11 Zr12 48.68(4) . 2_765 ?
Cl14 Zr11 Zr12 138.00(4) . 2_765 ?
Cl12 Zr11 Zr12 92.18(4) . 2_765 ?
Cl13 Zr11 Zr12 92.25(5) . 2_765 ?
Zr12 Zr11 Zr12 89.80(2) . 2_765 y
Zr13 Zr11 Zr12 60.07(2) 2_765 2_765 y
Cl19 Zr12 Cl14 87.22(6) . . ?
Cl19 Zr12 Cl11 85.49(6) . . ?
Cl14 Zr12 Cl11 88.78(6) . . ?
Cl19 Zr12 Cl15 87.75(6) . . ?
Cl14 Zr12 Cl15 90.32(6) . . ?
Cl11 Zr12 Cl15 173.22(5) . . ?
Cl19 Zr12 Cl16 85.96(6) . 2_765 ?
Cl14 Zr12 Cl16 173.17(5) . 2_765 ?
Cl11 Zr12 Cl16 90.39(6) . 2_765 ?
Cl15 Zr12 Cl16 89.70(6) . 2_765 ?
Cl19 Zr12 Zr13 136.33(5) . 2_765 ?
Cl14 Zr12 Zr13 93.27(5) . 2_765 ?
Cl11 Zr12 Zr13 138.17(4) . 2_765 ?
Cl15 Zr12 Zr13 48.60(4) . 2_765 ?
Cl16 Zr12 Zr13 91.86(4) 2_765 2_765 ?
Cl19 Zr12 Zr11 135.69(6) . . ?
Cl14 Zr12 Zr11 48.47(4) . . ?
Cl11 Zr12 Zr11 92.15(4) . . ?
Cl15 Zr12 Zr11 92.29(4) . . ?
Cl16 Zr12 Zr11 138.35(4) 2_765 . ?
Zr13 Zr12 Zr11 60.15(2) 2_765 . y
Cl19 Zr12 Zr11 134.07(6) . 2_765 ?
Cl14 Zr12 Zr11 138.65(4) . 2_765 ?
Cl11 Zr12 Zr11 92.03(5) . 2_765 ?
Cl15 Zr12 Zr11 93.08(5) . 2_765 ?
Cl16 Zr12 Zr11 48.16(4) 2_765 2_765 ?
Zr13 Zr12 Zr11 60.20(2) 2_765 2_765 y
Zr11 Zr12 Zr11 90.20(2) . 2_765 y
Cl17 Zr13 Cl11 85.60(6) . . ?
Cl17 Zr13 Cl12 86.74(5) . . ?
Cl11 Zr13 Cl12 89.40(6) . . ?
Cl17 Zr13 Cl15 87.84(6) . 2_765 ?
Cl11 Zr13 Cl15 173.43(5) . 2_765 ?
Cl12 Zr13 Cl15 90.56(6) . 2_765 ?
Cl17 Zr13 Cl13 86.42(5) . 2_765 ?
Cl11 Zr13 Cl13 89.40(6) . 2_765 ?
Cl12 Zr13 Cl13 173.14(5) . 2_765 ?
Cl15 Zr13 Cl13 89.86(6) 2_765 2_765 ?
Cl17 Zr13 Zr12 136.46(5) . 2_765 ?
Cl11 Zr13 Zr12 137.94(4) . 2_765 ?
Cl12 Zr13 Zr12 92.57(4) . 2_765 ?
Cl15 Zr13 Zr12 48.62(4) 2_765 2_765 ?
Cl13 Zr13 Zr12 92.84(4) 2_765 2_765 ?
Cl17 Zr13 Zr11 134.85(4) . 2_765 ?
Cl11 Zr13 Zr11 92.21(4) . 2_765 ?
Cl12 Zr13 Zr11 138.38(4) . 2_765 ?
Cl15 Zr13 Zr11 92.18(4) 2_765 2_765 ?
Cl13 Zr13 Zr11 48.44(4) 2_765 2_765 ?
Zr12 Zr13 Zr11 59.99(2) 2_765 2_765 y
Cl17 Zr13 Zr12 133.67(5) . . ?
Cl11 Zr13 Zr12 48.07(4) . . ?
Cl12 Zr13 Zr12 92.06(4) . . ?
Cl15 Zr13 Zr12 138.48(4) 2_765 . ?
Cl13 Zr13 Zr12 92.17(4) 2_765 . ?
Zr12 Zr13 Zr12 89.87(2) 2_765 . y
Zr11 Zr13 Zr12 60.07(2) 2_765 . y
Zr13 Cl11 Zr12 83.89(5) . . y
Zr13 Cl12 Zr11 83.38(5) . . y
Zr11 Cl13 Zr13 83.03(5) . 2_765 y
Zr12 Cl14 Zr11 83.31(5) . . y
Zr13 Cl15 Zr12 82.78(5) 2_765 . y
Zr11 Cl16 Zr12 83.16(5) . 2_765 y
C41 P1 C11 112.3(3) . . ?
C41 P1 C21 109.4(3) . . ?
C11 P1 C21 107.1(3) . . ?
C41 P1 C31 108.2(3) . . ?
C11 P1 C31 109.8(3) . . ?
C21 P1 C31 110.0(3) . . ?
C16 C11 C12 119.7(6) . . ?
C16 C11 P1 120.9(5) . . ?
C12 C11 P1 119.3(5) . . ?
C13 C12 C11 120.6(6) . . ?
C14 C13 C12 119.1(7) . . ?
C13 C14 C15 121.5(7) . . ?
C14 C15 C16 119.9(7) . . ?
C11 C16 C15 119.1(7) . . ?
C26 C21 C22 118.1(6) . . ?
C26 C21 P1 121.7(5) . . ?
C22 C21 P1 120.2(4) . . ?
C23 C22 C21 121.1(6) . . ?
C24 C23 C22 119.4(6) . . ?
C23 C24 C25 120.1(7) . . ?
C26 C25 C24 119.7(7) . . ?
C21 C26 C25 121.5(7) . . ?
C32 C31 C36 119.7(5) . . ?
C32 C31 P1 120.2(4) . . ?
C36 C31 P1 120.1(5) . . ?
C33 C32 C31 119.9(6) . . ?
C34 C33 C32 120.6(6) . . ?
C33 C34 C35 119.8(6) . . ?
C36 C35 C34 121.0(6) . . ?
C35 C36 C31 119.0(6) . . ?
C46 C41 C42 118.5(6) . . ?
C46 C41 P1 120.6(5) . . ?
C42 C41 P1 120.6(5) . . ?
C43 C42 C41 118.6(7) . . ?
C44 C43 C42 121.4(8) . . ?
C43 C44 C45 120.7(7) . . ?
C44 C45 C46 119.8(8) . . ?
C45 C46 C41 121.0(7) . . ?
C81 P2 C61 111.0(3) . . ?
C81 P2 C71 107.3(3) . . ?
C61 P2 C71 110.7(3) . . ?
C81 P2 C51 108.4(3) . . ?
C61 P2 C51 107.1(3) . . ?
C71 P2 C51 112.5(3) . . ?
C56 C51 C52 119.9(6) . . ?
C56 C51 P2 119.7(4) . . ?
C52 C51 P2 120.4(5) . . ?
C53 C52 C51 118.8(6) . . ?
C54 C53 C52 120.9(6) . . ?
C55 C54 C53 120.3(7) . . ?
C54 C55 C56 120.2(7) . . ?
C55 C56 C51 119.8(6) . . ?
C66 C61 C62 118.1(6) . . ?
C66 C61 P2 120.6(5) . . ?
C62 C61 P2 121.3(5) . . ?
C63 C62 C61 119.9(7) . . ?
C64 C63 C62 120.3(7) . . ?
C63 C64 C65 120.7(7) . . ?
C64 C65 C66 119.4(7) . . ?
C61 C66 C65 121.6(6) . . ?
C76 C71 C72 119.3(6) . . ?
C76 C71 P2 123.0(5) . . ?
C72 C71 P2 117.7(5) . . ?
C71 C72 C73 119.8(7) . . ?
C74 C73 C72 119.7(7) . . ?
C75 C74 C73 119.9(8) . . ?
C74 C75 C76 120.5(7) . . ?
C75 C76 C71 120.9(6) . . ?
C82 C81 C86 119.1(6) . . ?
C82 C81 P2 122.5(5) . . ?
C86 C81 P2 118.2(5) . . ?
C81 C82 C83 120.1(7) . . ?
C84 C83 C82 120.5(7) . . ?
C83 C84 C85 121.1(7) . . ?
C84 C85 C86 119.5(8) . . ?
C81 C86 C85 119.6(7) . . ?
C121 P3 C101 110.4(3) . . ?
C121 P3 C111 109.1(3) . . ?
C101 P3 C111 109.4(3) . . ?
C121 P3 C91 108.7(3) . . ?
C101 P3 C91 109.9(3) . . ?
C111 P3 C91 109.4(3) . . ?
C96 C91 C92 118.7(6) . . ?
C96 C91 P3 120.6(4) . . ?
C92 C91 P3 120.6(5) . . ?
C93 C92 C91 119.3(6) . . ?
C94 C93 C92 121.1(6) . . ?
C93 C94 C95 119.7(6) . . ?
C94 C95 C96 120.7(7) . . ?
C91 C96 C95 120.4(6) . . ?
C106 C101 C102 118.8(6) . . ?
C106 C101 P3 119.7(5) . . ?
C102 C101 P3 121.4(5) . . ?
C103 C102 C101 120.6(6) . . ?
C102 C103 C104 119.2(7) . . ?
C105 C104 C103 120.4(7) . . ?
C106 C105 C104 120.4(7) . . ?
C105 C106 C101 120.5(6) . . ?
C112 C111 C116 120.5(6) . . ?
C112 C111 P3 119.1(5) . . ?
C116 C111 P3 120.2(5) . . ?
C111 C112 C113 119.5(6) . . ?
C114 C113 C112 119.7(7) . . ?
C115 C114 C113 120.7(7) . . ?
C114 C115 C116 120.4(7) . . ?
C111 C116 C115 119.2(7) . . ?
C126 C121 C122 118.5(6) . . ?
C126 C121 P3 120.7(5) . . ?
C122 C121 P3 120.5(5) . . ?
C121 C122 C123 119.5(7) . . ?
C124 C123 C122 120.2(8) . . ?
C125 C124 C123 121.0(7) . . ?
C124 C125 C126 119.1(7) . . ?
C125 C126 C121 121.6(7) . . ?
Cl1A C1 Cl1B 108.6(7) . . ?
Cl2C C2 Cl2A 139.0(21) . . ?
Cl2C C2 Cl2B 103.5(15) . . ?
Cl2A C2 Cl2B 108.8(12) . . ?
C4 C3 Cl3B 133.0(60) . 1_455 ?
C4 C3 Cl4A 94.7(48) . . ?
Cl3B C3 Cl4A 45.9(18) 1_455 . ?
C4 C3 Cl3A 59.5(35) . . ?
Cl3B C3 Cl3A 129.3(26) 1_455 . ?
Cl4A C3 Cl3A 91.2(16) . . ?
C4 C3 Cl4B 60.5(40) . . ?
Cl3B C3 Cl4B 162.5(31) 1_455 . ?
Cl4A C3 Cl4B 133.0(18) . . ?
Cl3A C3 Cl4B 42.2(12) . . ?
Cl4B Cl3A C4 70.7(19) . . ?
Cl4B Cl3A C3 74.3(15) . . ?
C4 Cl3A C3 29.1(19) . . ?
Cl4B Cl3A Cl4A 117.2(12) . . ?
C4 Cl3A Cl4A 52.5(19) . . ?
C3 Cl3A Cl4A 43.2(12) . . ?
Cl4A Cl3B C3 87.9(23) 1_655 1_655 ?
Cl4A Cl3B C4 73.8(18) 1_655 1_655 ?
C3 Cl3B C4 19.1(25) 1_655 1_655 ?
C3 C4 Cl3A 91.4(42) . . ?
C3 C4 Cl4B 92.6(48) . . ?
Cl3A C4 Cl4B 49.1(21) . . ?
C3 C4 Cl3B 27.8(37) . 1_455 ?
Cl3A C4 Cl3B 103.5(25) . 1_455 ?
Cl4B C4 Cl3B 119.6(29) . 1_455 ?
C3 C4 Cl4A 59.4(42) . . ?
Cl3A C4 Cl4A 89.5(23) . . ?
Cl4B C4 Cl4A 131.2(29) . . ?
Cl3B C4 Cl4A 36.6(12) 1_455 . ?
Cl3B Cl4A C3 46.2(14) 1_455 . ?
Cl3B Cl4A C4 69.6(19) 1_455 . ?
C3 Cl4A C4 25.9(16) . . ?
Cl3B Cl4A Cl3A 87.7(16) 1_455 . ?
C3 Cl4A Cl3A 45.6(9) . . ?
C4 Cl4A Cl3A 38.0(15) . . ?
Cl3A Cl4B C4 60.3(25) . . ?
Cl3A Cl4B C3 63.5(19) . . ?
C4 Cl4B C3 26.8(18) . . ?

loop_
_geom_bond_atom_site_label_1
_geom_bond_atom_site_label_2
_geom_bond_distance
_geom_bond_site_symmetry_2
_geom_bond_publ_flag
Zr1 Cl8 2.488(2) . y
Zr1 Cl5 2.556(2) . y
Zr1 Cl4 2.561(2) . y
Zr1 Cl2 2.563(2) . y
Zr1 Cl3 2.568(2) . y
Zr1 Zr2 3.3961(9) . y
Zr1 Zr2 3.403(1) 2_656 y
Zr1 Zr3 3.406(1) 2_656 y
Zr2 Cl9 2.466(2) . y
Zr2 Cl6 2.555(2) . y
Zr2 Cl4 2.564(2) . y
Zr2 Cl1 2.568(2) . y
Zr2 Cl5 2.573(2) 2_656 y
Zr2 Zr3 3.397(1) 2_656 y
Zr2 Zr1 3.403(1) 2_656 y
Zr3 Cl7 2.481(2) . y
Zr3 Cl1 2.555(2) 2_656 y
Zr3 Cl6 2.557(2) . y
Zr3 Cl3 2.565(2) 2_656 y
Zr3 Cl2 2.572(2) . y
Zr3 Zr2 3.397(1) 2_656 y
Zr3 Zr1 3.406(1) 2_656 y
Cl1 Zr3 2.555(2) 2_656 ?
Cl3 Zr3 2.565(2) 2_656 ?
Cl5 Zr2 2.573(2) 2_656 ?
Zr11 Cl18 2.486(2) . y
Zr11 Cl16 2.559(2) . y
Zr11 Cl14 2.562(2) . y
Zr11 Cl12 2.566(2) . y
Zr11 Cl13 2.566(2) . y
Zr11 Zr12 3.3986(9) . y
Zr11 Zr13 3.404(1) 2_765 y
Zr11 Zr12 3.411(1) 2_765 y
Zr12 Cl19 2.475(2) . y
Zr12 Cl14 2.552(2) . y
Zr12 Cl11 2.553(2) . y
Zr12 Cl15 2.567(2) . y
Zr12 Cl16 2.580(2) 2_765 y
Zr12 Zr13 3.394(1) 2_765 y
Zr12 Zr11 3.411(1) 2_765 y
Zr13 Cl17 2.487(2) . y
Zr13 Cl11 2.551(2) . y
Zr13 Cl12 2.566(2) . y
Zr13 Cl15 2.566(2) 2_765 y
Zr13 Cl13 2.570(2) 2_765 y
Zr13 Zr12 3.394(1) 2_765 y
Zr13 Zr11 3.404(1) 2_765 y
Cl13 Zr13 2.570(2) 2_765 ?
Cl15 Zr13 2.567(2) 2_765 ?
Cl16 Zr12 2.580(2) 2_765 ?
P1 C41 1.776(6) . ?
P1 C11 1.787(6) . ?
P1 C21 1.790(6) . ?
P1 C31 1.799(6) . ?
C11 C16 1.374(9) . ?
C11 C12 1.386(8) . ?
C12 C13 1.372(9) . ?
C13 C14 1.356(10) . ?
C14 C15 1.364(11) . ?
C15 C16 1.390(9) . ?
C21 C26 1.358(8) . ?
C21 C22 1.382(8) . ?
C22 C23 1.368(8) . ?
C23 C24 1.362(9) . ?
C24 C25 1.371(10) . ?
C25 C26 1.361(10) . ?
C31 C32 1.391(8) . ?
C31 C36 1.395(8) . ?
C32 C33 1.369(9) . ?
C33 C34 1.362(9) . ?
C34 C35 1.383(10) . ?
C35 C36 1.364(9) . ?
C41 C46 1.375(9) . ?
C41 C42 1.393(9) . ?
C42 C43 1.376(10) . ?
C43 C44 1.341(11) . ?
C44 C45 1.345(11) . ?
C45 C46 1.368(10) . ?
P2 C81 1.777(6) . ?
P2 C61 1.779(6) . ?
P2 C71 1.791(6) . ?
P2 C51 1.797(6) . ?
C51 C56 1.385(8) . ?
C51 C52 1.387(8) . ?
C52 C53 1.379(9) . ?
C53 C54 1.365(10) . ?
C54 C55 1.359(10) . ?
C55 C56 1.377(9) . ?
C61 C66 1.367(9) . ?
C61 C62 1.402(9) . ?
C62 C63 1.375(10) . ?
C63 C64 1.359(10) . ?
C64 C65 1.365(10) . ?
C65 C66 1.374(10) . ?
C71 C76 1.377(8) . ?
C71 C72 1.381(9) . ?
C72 C73 1.387(10) . ?
C73 C74 1.387(11) . ?
C74 C75 1.362(11) . ?
C75 C76 1.363(9) . ?
C81 C82 1.377(9) . ?
C81 C86 1.386(9) . ?
C82 C83 1.380(10) . ?
C83 C84 1.349(11) . ?
C84 C85 1.355(11) . ?
C85 C86 1.404(10) . ?
P3 C121 1.784(6) . ?
P3 C101 1.789(6) . ?
P3 C111 1.790(6) . ?
P3 C91 1.794(6) . ?
C91 C96 1.367(8) . ?
C91 C92 1.396(8) . ?
C92 C93 1.379(9) . ?
C93 C94 1.352(10) . ?
C94 C95 1.352(10) . ?
C95 C96 1.379(9) . ?
C101 C106 1.383(8) . ?
C101 C102 1.384(8) . ?
C102 C103 1.369(9) . ?
C103 C104 1.380(9) . ?
C104 C105 1.363(10) . ?
C105 C106 1.357(9) . ?
C111 C112 1.378(9) . ?
C111 C116 1.381(8) . ?
C112 C113 1.388(9) . ?
C113 C114 1.369(10) . ?
C114 C115 1.364(10) . ?
C115 C116 1.381(9) . ?
C121 C126 1.377(8) . ?
C121 C122 1.381(9) . ?
C122 C123 1.388(10) . ?
C123 C124 1.360(11) . ?
C124 C125 1.354(11) . ?
C125 C126 1.372(9) . ?
C1 Cl1A 1.689(13) . ?
C1 Cl1B 1.847(15) . ?
C2 Cl2C 1.44(2) . ?
C2 Cl2A 1.55(2) . ?
C2 Cl2B 1.77(2) . ?
C3 C4 0.84(5) . ?
C3 Cl3B 1.19(3) 1_455 ?
C3 Cl4A 1.65(4) . ?
C3 Cl3A 1.72(2) . ?
C3 Cl4B 1.85(4) . ?
Cl3A Cl4B 1.29(4) . ?
Cl3A C4 1.48(5) . ?
Cl3A Cl4A 2.41(3) . ?
Cl3B Cl4A 1.19(2) 1_655 ?
Cl3B C3 1.19(3) 1_655 ?
Cl3B C4 1.87(5) 1_655 ?
C4 Cl4B 1.61(5) . ?
C4 Cl3B 1.87(5) 1_455 ?
C4 Cl4A 1.91(5) . ?
Cl4A Cl3B 1.19(2) 1_455 ?
